data_1510984
loop_
_publ_author_name
'Jansen, M.'
'Jaeschke, B.'

_publ_section_title
;
 Synthese, Kristallstruktur und spektroskopische Charakterisierung der
 Phosphaniminato-Komplexe (Cl2 B N P Cl2 N P Cl3)2 und (Br2 B N P Cl3)2
;
_journal_name_full 'Zeitschrift fuer Anorganische und Allgemeine Chemie'
_journal_page_first 2000
_journal_page_last 2004
_journal_paper_doi 10.1002/1521-3749(200209)628:9/10<2000::AID-ZAAC2000>3.0.CO;2-3
_journal_volume 628
_journal_year 2002
_chemical_formula_sum 'B2 Cl14 N4 P4'
_chemical_name_systematic '(Cl2 B N P Cl2 N P Cl3)2'
_space_group_IT_number 14
_symmetry_space_group_name_Hall '-P 2yn'
_symmetry_space_group_name_H-M 'P 1 21/n 1'
_cell_angle_alpha 90
_cell_angle_beta 107.32
_cell_angle_gamma 90
_cell_formula_units_Z 2
_cell_length_a 9.615
_cell_length_b 8.308
_cell_length_c 15.17
_cell_volume 1156.854
_citation_journal_id_ASTM ZAACAB
_cod_data_source_file boron_68.cif
_cod_data_source_block B2Cl14N4P4
_cod_original_sg_symbol_Hall '-P 2ybc (x-z,y,z)'
_cod_database_code 1510984

loop_
_symmetry_equiv_pos_as_xyz
x,y,z
-x+1/2,y+1/2,-z+1/2
-x,-y,-z
x-1/2,-y-1/2,z-1/2

loop_
_atom_site_label
_atom_site_type_symbol
_atom_site_fract_x
_atom_site_fract_y
_atom_site_fract_z
_atom_site_occupancy
_atom_site_U_iso_or_equiv
B1 B+3 0.0841 0.427 0.4842 1 0.0
Cl1 Cl-1 0.1357 0.677 0.13785 1 0.0
Cl7 Cl-1 0.05836 0.21745 0.44077 1 0.0
Cl6 Cl-1 0.2725 0.49356 0.49458 1 0.0
Cl5 Cl-1 -0.26856 0.67881 0.27887 1 0.0
Cl3 Cl-1 0.06297 0.3125 0.13268 1 0.0
Cl2 Cl-1 -0.18724 0.5628 0.07439 1 0.0
N1 N-3 -0.0018 0.5202 0.26626 1 0.0
P1 P+5 0.00148 0.52351 0.16574 1 0.0
Cl4 Cl-1 0.03305 0.84419 0.34332 1 0.0
N2 N-3 -0.0359 0.5427 0.42889 1 0.0
P2 P+5 -0.05996 0.62687 0.33378 1 0.0
